data_4125429
loop_
_publ_author_name
'Piou, Tiffany'
'Romanov-Michailidis, Fedor'
'Romanova-Michaelides, Maria'
'Jackson, Kelvin E.'
'Semakul, Natthawat'
'Taggart, Trevor D.'
'Newell, Brian S.'
'Rithner, Christopher D.'
'Paton, Robert S.'
'Rovis, Tomislav'

_publ_section_title
;
 Correlating Reactivity and Selectivity to Cyclopentadienyl Ligand
 Properties in Rh(III)-Catalyzed C-H Activation Reactions: An Experimental
 and Computational Study.
;
_journal_issue 3
_journal_name_full 'Journal of the American Chemical Society'
_journal_page_first 1296
_journal_page_last 1310
_journal_paper_doi 10.1021/jacs.6b11670
_journal_volume 139
_journal_year 2017
_chemical_formula_moiety 'C28 H42 Cl4 Rh2'
_chemical_formula_sum 'C28 H42 Cl4 Rh2'
_chemical_formula_weight 726.23
_space_group_crystal_system monoclinic
_space_group_IT_number 15
_space_group_name_Hall '-C 2yc'
_space_group_name_H-M_alt 'C 1 2/c 1'
_symmetry_space_group_name_Hall '-C 2yc'
_symmetry_space_group_name_H-M 'C 1 2/c 1'
_atom_sites_solution_hydrogens geom
_audit_creation_method SHELXL-2014/7
_cell_angle_alpha 90
_cell_angle_beta 112.954(4)
_cell_angle_gamma 90
_cell_formula_units_Z 4
_cell_length_a 27.0507(15)
_cell_length_b 9.8673(5)
_cell_length_c 11.7807(6)
_cell_measurement_reflns_used 9107
_cell_measurement_temperature 100(2)
_cell_measurement_theta_max 31.74
_cell_measurement_theta_min 2.69
_cell_volume 2895.5(3)
_computing_cell_refinement 'Bruker SAINT'
_computing_data_collection 'Bruker APEX3'
_computing_data_reduction 'Bruker SAINT'
_computing_molecular_graphics 'Bruker SHELXTL'
_computing_publication_material 'Bruker SHELXTL'
_computing_structure_refinement 'SHELXL-2014/7 (Sheldrick, 2014)'
_computing_structure_solution 'SHELXS-97 (Sheldrick 2008)'
_diffrn_ambient_temperature 100(2)
_diffrn_measured_fraction_theta_full 1.000
_diffrn_measured_fraction_theta_max 1.000
_diffrn_measurement_device_type 'Bruker APEX-II CCD'
_diffrn_measurement_method '\f and \w scans'
_diffrn_radiation_type MoK\a
_diffrn_radiation_wavelength 0.71073
_diffrn_reflns_av_R_equivalents 0.1139
_diffrn_reflns_av_unetI/netI 0.0522
_diffrn_reflns_Laue_measured_fraction_full 1.000
_diffrn_reflns_Laue_measured_fraction_max 1.000
_diffrn_reflns_limit_h_max 31
_diffrn_reflns_limit_h_min -31
_diffrn_reflns_limit_k_max 11
_diffrn_reflns_limit_k_min -11
_diffrn_reflns_limit_l_max 13
_diffrn_reflns_limit_l_min -13
_diffrn_reflns_number 26874
_diffrn_reflns_point_group_measured_fraction_full 1.000
_diffrn_reflns_point_group_measured_fraction_max 1.000
_diffrn_reflns_theta_full 24.714
_diffrn_reflns_theta_max 24.714
_diffrn_reflns_theta_min 1.635
_exptl_absorpt_coefficient_mu 1.525
_exptl_absorpt_correction_T_max 0.7465
_exptl_absorpt_correction_T_min 0.6299
_exptl_absorpt_correction_type multi-scan
_exptl_absorpt_process_details 'SCALE (Bruker, 2009)'
_exptl_crystal_colour red
_exptl_crystal_density_diffrn 1.666
_exptl_crystal_density_meas ?
_exptl_crystal_density_method 'not measured'
_exptl_crystal_description block
_exptl_crystal_F_000 1472
_exptl_crystal_size_max 0.140
_exptl_crystal_size_mid 0.115
_exptl_crystal_size_min 0.080
_refine_diff_density_max 1.240
_refine_diff_density_min -0.946
_refine_diff_density_rms 0.218
_refine_ls_extinction_method none
_refine_ls_goodness_of_fit_ref 1.127
_refine_ls_hydrogen_treatment constr
_refine_ls_matrix_type full
_refine_ls_number_parameters 158
_refine_ls_number_reflns 2464
_refine_ls_number_restraints 0
_refine_ls_restrained_S_all 1.127
_refine_ls_R_factor_all 0.0664
_refine_ls_R_factor_gt 0.0419
_refine_ls_shift/su_max 0.000
_refine_ls_shift/su_mean 0.000
_refine_ls_structure_factor_coef Fsqd
_refine_ls_weighting_details 'w=1/[\s^2^(Fo^2^)+(0.0765P)^2^] where P=(Fo^2^+2Fc^2^)/3'
_refine_ls_weighting_scheme calc
_refine_ls_wR_factor_gt 0.1012
_refine_ls_wR_factor_ref 0.1321
_reflns_Friedel_coverage 0.000
_reflns_number_gt 1908
_reflns_number_total 2464
_reflns_threshold_expression 'I > 2\s(I)'
_cod_data_source_file Rh15.cif
_cod_data_source_block rovis224
_cod_depositor_comments
;
The following automatic conversions were performed:

'_exptl_crystal_density_meas' value 'not measured' was changed to '?'
- the value is perceived as not measured.

Automatic conversion script
Id: cif_fix_values 4268 2015-11-12 08:31:59Z antanas 

 Adding full bibliography for 4125410--4125429.cif.
;
_cod_database_code 4125429
_shelx_shelxl_version_number 2014/7
_shelx_space_group_comment
; 
The symmetry employed for this shelxl refinement is uniquely defined 
by the following loop, which should always be used as a source of 
symmetry information in preference to the above space-group names. 
They are only intended as comments. 
;
_shelx_estimated_absorpt_t_min 0.815
_shelx_estimated_absorpt_t_max 0.888

loop_
_space_group_symop_operation_xyz
'x, y, z'
'-x, y, -z+1/2'
'x+1/2, y+1/2, z'
'-x+1/2, y+1/2, -z+1/2'
'-x, -y, -z'
'x, -y, z-1/2'
'-x+1/2, -y+1/2, -z'
'x+1/2, -y+1/2, z-1/2'

loop_
_atom_site_label
_atom_site_type_symbol
_atom_site_fract_x
_atom_site_fract_y
_atom_site_fract_z
_atom_site_U_iso_or_equiv
_atom_site_adp_type
_atom_site_occupancy
_atom_site_site_symmetry_order
_atom_site_calc_flag
_atom_site_refinement_flags_posn
_atom_site_refinement_flags_adp
Rh1 Rh 0.31834(2) 0.20800(5) 0.01007(4) 0.0177(2) Uani 1 1 d . .
Cl1 Cl 0.35403(7) 0.27509(18) 0.22111(15) 0.0308(4) Uani 1 1 d . .
Cl2 Cl 0.24357(6) 0.09396(16) 0.03627(16) 0.0250(4) Uani 1 1 d . .
C1 C 0.3721(2) 0.0601(7) -0.0100(6) 0.0198(15) Uani 1 1 d . .
C2 C 0.3959(3) 0.1941(7) -0.0001(6) 0.0225(15) Uani 1 1 d . .
C3 C 0.4480(3) 0.2487(7) 0.0933(6) 0.0263(16) Uani 1 1 d . .
H3A H 0.4771 0.1822 0.1054 0.032 Uiso 1 1 calc R U
H3B H 0.4447 0.2613 0.1734 0.032 Uiso 1 1 calc R U
C4 C 0.4627(3) 0.3835(8) 0.0512(9) 0.046(2) Uani 1 1 d . .
H4A H 0.4911 0.4282 0.1219 0.055 Uiso 1 1 calc R U
H4B H 0.4772 0.3665 -0.0128 0.055 Uiso 1 1 calc R U
C5 C 0.4149(3) 0.4767(7) -0.0003(8) 0.042(2) Uani 1 1 d . .
H5A H 0.4269 0.5660 -0.0181 0.050 Uiso 1 1 calc R U
H5B H 0.3995 0.4903 0.0626 0.050 Uiso 1 1 calc R U
C6 C 0.3713(3) 0.4213(7) -0.1180(7) 0.0316(18) Uani 1 1 d . .
H6A H 0.3380 0.4749 -0.1386 0.038 Uiso 1 1 calc R U
H6B H 0.3832 0.4291 -0.1873 0.038 Uiso 1 1 calc R U
C7 C 0.3605(3) 0.2747(6) -0.0994(6) 0.0226(15) Uani 1 1 d . .
C8 C 0.3158(3) 0.1918(7) -0.1751(6) 0.0227(15) Uani 1 1 d . .
C9 C 0.3238(3) 0.0626(7) -0.1194(6) 0.0214(15) Uani 1 1 d . .
H9 H 0.3004 -0.0126 -0.1503 0.026 Uiso 1 1 calc R U
C10 C 0.3963(2) -0.0664(7) 0.0677(6) 0.0203(15) Uani 1 1 d . .
C11 C 0.3537(3) -0.1784(7) 0.0383(7) 0.0268(16) Uani 1 1 d . .
H11A H 0.3231 -0.1453 0.0552 0.040 Uiso 1 1 calc R U
H11B H 0.3693 -0.2578 0.0898 0.040 Uiso 1 1 calc R U
H11C H 0.3416 -0.2036 -0.0488 0.040 Uiso 1 1 calc R U
C12 C 0.4174(3) -0.0371(7) 0.2072(6) 0.0254(15) Uani 1 1 d . .
H12A H 0.4469 0.0284 0.2295 0.038 Uiso 1 1 calc R U
H12B H 0.4303 -0.1215 0.2531 0.038 Uiso 1 1 calc R U
H12C H 0.3883 0.0003 0.2275 0.038 Uiso 1 1 calc R U
C13 C 0.4427(3) -0.1175(7) 0.0331(6) 0.0260(16) Uani 1 1 d . .
H13A H 0.4289 -0.1371 -0.0554 0.039 Uiso 1 1 calc R U
H13B H 0.4580 -0.2001 0.0796 0.039 Uiso 1 1 calc R U
H13C H 0.4705 -0.0475 0.0531 0.039 Uiso 1 1 calc R U
C14 C 0.2699(3) 0.2387(7) -0.2890(6) 0.0285(17) Uani 1 1 d . .
H14A H 0.2616 0.1690 -0.3530 0.043 Uiso 1 1 calc R U
H14B H 0.2800 0.3230 -0.3187 0.043 Uiso 1 1 calc R U
H14C H 0.2383 0.2548 -0.2696 0.043 Uiso 1 1 calc R U

loop_
_atom_site_aniso_label
_atom_site_aniso_U_11
_atom_site_aniso_U_22
_atom_site_aniso_U_33
_atom_site_aniso_U_23
_atom_site_aniso_U_13
_atom_site_aniso_U_12
Rh1 0.0194(3) 0.0202(3) 0.0190(3) 0.0001(2) 0.0133(2) 0.0025(2)
Cl1 0.0330(10) 0.0376(11) 0.0234(9) -0.0102(8) 0.0126(8) 0.0032(8)
Cl2 0.0274(9) 0.0189(8) 0.0397(10) 0.0036(7) 0.0252(8) 0.0033(7)
C1 0.019(4) 0.027(4) 0.020(4) -0.002(3) 0.015(3) 0.000(3)
C2 0.020(4) 0.026(4) 0.028(4) -0.005(3) 0.017(3) 0.000(3)
C3 0.023(4) 0.029(4) 0.027(4) 0.002(3) 0.011(3) -0.004(3)
C4 0.042(5) 0.028(4) 0.071(6) -0.001(4) 0.026(4) -0.012(4)
C5 0.043(5) 0.019(4) 0.074(6) -0.003(4) 0.034(5) -0.005(4)
C6 0.038(4) 0.021(4) 0.047(5) 0.006(3) 0.029(4) 0.003(3)
C7 0.027(4) 0.018(4) 0.036(4) 0.004(3) 0.027(3) 0.005(3)
C8 0.025(4) 0.027(4) 0.022(4) -0.001(3) 0.016(3) 0.004(3)
C9 0.025(4) 0.021(3) 0.025(4) -0.006(3) 0.018(3) 0.002(3)
C10 0.018(3) 0.024(4) 0.019(3) 0.000(3) 0.008(3) -0.002(3)
C11 0.025(4) 0.023(4) 0.033(4) 0.002(3) 0.013(3) 0.001(3)
C12 0.028(4) 0.028(4) 0.022(4) 0.001(3) 0.011(3) -0.002(3)
C13 0.027(4) 0.025(4) 0.031(4) -0.004(3) 0.017(3) 0.000(3)
C14 0.031(4) 0.036(4) 0.023(4) 0.000(3) 0.016(3) 0.008(3)

loop_
_atom_type_symbol
_atom_type_description
_atom_type_scat_dispersion_real
_atom_type_scat_dispersion_imag
_atom_type_scat_source
C C 0.0033 0.0016 'International Tables Vol C Tables 4.2.6.8 and 6.1.1.4'
H H 0.0000 0.0000 'International Tables Vol C Tables 4.2.6.8 and 6.1.1.4'
Cl Cl 0.1484 0.1585 'International Tables Vol C Tables 4.2.6.8 and 6.1.1.4'
Rh Rh -1.1178 0.9187 'International Tables Vol C Tables 4.2.6.8 and 6.1.1.4'

loop_
_geom_angle_atom_site_label_1
_geom_angle_atom_site_label_2
_geom_angle_atom_site_label_3
_geom_angle
_geom_angle_site_symmetry_3
C7 Rh1 C1 66.2(2) .
C7 Rh1 C9 64.8(2) .
C1 Rh1 C9 39.1(2) .
C7 Rh1 C2 39.0(3) .
C1 Rh1 C2 39.7(2) .
C9 Rh1 C2 65.0(2) .
C7 Rh1 C8 39.3(3) .
C1 Rh1 C8 66.0(2) .
C9 Rh1 C8 38.3(2) .
C2 Rh1 C8 65.6(2) .
C7 Rh1 Cl1 116.8(2) .
C1 Rh1 Cl1 106.80(17) .
C9 Rh1 Cl1 144.79(18) .
C2 Rh1 Cl1 93.94(18) .
C8 Rh1 Cl1 156.06(19) .
C7 Rh1 Cl2 152.3(2) .
C1 Rh1 Cl2 109.43(18) .
C9 Rh1 Cl2 94.13(18) .
C2 Rh1 Cl2 148.53(18) .
C8 Rh1 Cl2 113.10(18) .
Cl1 Rh1 Cl2 90.84(6) .
C7 Rh1 Cl2 95.61(18) 7
C1 Rh1 Cl2 159.94(18) 7
C9 Rh1 Cl2 126.64(18) 7
C2 Rh1 Cl2 128.64(19) 7
C8 Rh1 Cl2 94.73(18) 7
Cl1 Rh1 Cl2 88.56(6) 7
Cl2 Rh1 Cl2 82.52(6) 7
Rh1 Cl2 Rh1 97.48(6) 7
C9 C1 C2 106.1(6) .
C9 C1 C10 125.2(6) .
C2 C1 C10 128.2(6) .
C9 C1 Rh1 70.6(3) .
C2 C1 Rh1 70.7(4) .
C10 C1 Rh1 129.8(4) .
C7 C2 C1 107.8(6) .
C7 C2 C3 122.3(6) .
C1 C2 C3 129.9(6) .
C7 C2 Rh1 69.8(3) .
C1 C2 Rh1 69.6(3) .
C3 C2 Rh1 126.2(5) .
C2 C3 C4 111.2(6) .
C5 C4 C3 111.9(6) .
C4 C5 C6 112.6(7) .
C7 C6 C5 109.6(6) .
C2 C7 C8 108.8(6) .
C2 C7 C6 123.1(6) .
C8 C7 C6 128.1(6) .
C2 C7 Rh1 71.2(4) .
C8 C7 Rh1 71.4(4) .
C6 C7 Rh1 124.3(5) .
C9 C8 C7 106.5(6) .
C9 C8 C14 128.1(6) .
C7 C8 C14 125.3(6) .
C9 C8 Rh1 70.1(4) .
C7 C8 Rh1 69.2(4) .
C14 C8 Rh1 124.7(4) .
C8 C9 C1 110.7(6) .
C8 C9 Rh1 71.6(4) .
C1 C9 Rh1 70.3(4) .
C11 C10 C1 110.1(5) .
C11 C10 C12 107.9(5) .
C1 C10 C12 112.2(5) .
C11 C10 C13 108.7(5) .
C1 C10 C13 108.0(5) .
C12 C10 C13 109.9(5) .

loop_
_geom_bond_atom_site_label_1
_geom_bond_atom_site_label_2
_geom_bond_distance
_geom_bond_site_symmetry_2
Rh1 C7 2.132(6) .
Rh1 C1 2.137(6) .
Rh1 C9 2.141(6) .
Rh1 C2 2.152(6) .
Rh1 C8 2.161(6) .
Rh1 Cl1 2.3832(17) .
Rh1 Cl2 2.4371(16) .
Rh1 Cl2 2.4915(16) 7
Cl2 Rh1 2.4915(16) 7
C1 C9 1.433(9) .
C1 C2 1.455(9) .
C1 C10 1.536(9) .
C2 C7 1.430(9) .
C2 C3 1.510(9) .
C3 C4 1.526(10) .
C4 C5 1.507(11) .
C5 C6 1.528(11) .
C6 C7 1.509(9) .
C7 C8 1.444(10) .
C8 C9 1.412(9) .
C8 C14 1.501(9) .
C10 C11 1.535(9) .
C10 C12 1.542(9) .
C10 C13 1.547(9) .
